data_4335182
loop_
_publ_author_name
'Christopher J. Whiteoak'
'James D. Nobbs'
'Evgeny Kiryushchenkov'
'Sandro Pagano'
'Andrew J.P. White'
'George J.P. Britovsek'

_publ_section_title
;
 Tri(pyridylmethyl)phosphine: The Elusive Congener of TPA Shows
 Surprisingly Different Coordination Behavior
;
_journal_name_full 'Inorganic Chemistry'
_journal_page_first 7000
_journal_page_last 7009
_journal_paper_doi 10.1021/ic4005196
_journal_volume 52
_journal_year 2013
_chemical_formula_moiety 'C18 H18 Cl3 Cr N3 P'
_chemical_formula_sum 'C18 H18 Cl3 Cr N3 P'
_chemical_formula_weight 465.67
_chemical_name_systematic
; 
 ? 
;
_space_group_IT_number 14
_symmetry_cell_setting monoclinic
_symmetry_space_group_name_Hall '-P 2ybc'
_symmetry_space_group_name_H-M 'P 1 21/c 1'
_atom_sites_solution_hydrogens geom
_atom_sites_solution_primary direct
_atom_sites_solution_secondary difmap
_audit_creation_method SHELXL-97
_cell_angle_alpha 90.00
_cell_angle_beta 104.6450(13)
_cell_angle_gamma 90.00
_cell_formula_units_Z 4
_cell_length_a 12.07264(15)
_cell_length_b 9.89870(11)
_cell_length_c 17.5667(2)
_cell_measurement_reflns_used 13728
_cell_measurement_temperature 173(2)
_cell_measurement_theta_max 32.4361
_cell_measurement_theta_min 2.5776
_cell_volume 2031.08(4)
_computing_cell_refinement 'CrysAlis RED, Oxford Diffraction Ltd'
_computing_data_collection 'CrysAlis CCD, Oxford Diffraction Ltd'
_computing_data_reduction 'CrysAlis RED, Oxford Diffraction Ltd'
_computing_molecular_graphics 'Bruker SHELXTL'
_computing_publication_material 'Bruker SHELXTL'
_computing_structure_refinement 'SHELXL-97 (Sheldrick, 1997)'
_computing_structure_solution 'SHELXS-97 (Sheldrick, 1990)'
_diffrn_ambient_temperature 173(2)
_diffrn_detector_area_resol_mean 15.9832
_diffrn_measured_fraction_theta_full 0.985
_diffrn_measured_fraction_theta_max 0.929
_diffrn_measurement_device_type 'OD Xcalibur 3'
_diffrn_measurement_method 'omega scans'
_diffrn_radiation_monochromator graphite
_diffrn_radiation_source 'Enhance (Mo) x-ray Source'
_diffrn_radiation_type MoK\a
_diffrn_radiation_wavelength 0.71073
_diffrn_reflns_av_R_equivalents 0.0249
_diffrn_reflns_av_sigmaI/netI 0.0287
_diffrn_reflns_limit_h_max 17
_diffrn_reflns_limit_h_min -18
_diffrn_reflns_limit_k_max 14
_diffrn_reflns_limit_k_min -14
_diffrn_reflns_limit_l_max 26
_diffrn_reflns_limit_l_min -26
_diffrn_reflns_number 25164
_diffrn_reflns_theta_full 31.50
_diffrn_reflns_theta_max 32.51
_diffrn_reflns_theta_min 2.77
_diffrn_standards_number 0
_exptl_absorpt_coefficient_mu 1.044
_exptl_absorpt_correction_T_max 0.896
_exptl_absorpt_correction_T_min 0.741
_exptl_absorpt_correction_type analytical
_exptl_absorpt_process_details
; 
CrysAlisPro, Oxford Diffraction Ltd., 
Version 1.171.33.41 (release 06-05-2009 CrysAlis171 .NET) 
(compiled May  6 2009,17:20:42) 
Analytical numeric absorption correction using a multifaceted crystal 
model based on expressions derived by R.C. Clark & J.S. Reid. 
(Clark, R. C. & Reid, J. S. (1995). Acta Cryst. A51, 887-897) 
;
_exptl_crystal_colour 'Dark blue'
_exptl_crystal_density_diffrn 1.523
_exptl_crystal_description blocks
_exptl_crystal_F_000 948
_exptl_crystal_size_max 0.46
_exptl_crystal_size_mid 0.22
_exptl_crystal_size_min 0.12
_refine_diff_density_max 0.412
_refine_diff_density_min -0.404
_refine_diff_density_rms 0.057
_refine_ls_extinction_method none
_refine_ls_goodness_of_fit_ref 1.107
_refine_ls_hydrogen_treatment constr
_refine_ls_matrix_type full
_refine_ls_number_parameters 235
_refine_ls_number_reflns 6834
_refine_ls_number_restraints 0
_refine_ls_restrained_S_all 1.107
_refine_ls_R_factor_all 0.0388
_refine_ls_R_factor_gt 0.0283
_refine_ls_shift/su_max 0.001
_refine_ls_shift/su_mean 0.000
_refine_ls_structure_factor_coef Fsqd
_refine_ls_weighting_details 'calc w=1/[\s^2^(Fo^2^)+(0.0393P)^2^+0.0000P] where P=(Fo^2^+2Fc^2^)/3'
_refine_ls_weighting_scheme calc
_refine_ls_wR_factor_gt 0.0747
_refine_ls_wR_factor_ref 0.0765
_reflns_number_gt 5511
_reflns_number_total 6834
_reflns_threshold_expression >2sigma(I)
_cod_data_source_file ic4005196_si_002_1.cif
_cod_data_source_block '[CrCl3(TPP)]'
_cod_database_code 4335182

loop_
_symmetry_equiv_pos_as_xyz
'x, y, z'
'-x, y+1/2, -z+1/2'
'-x, -y, -z'
'x, -y-1/2, z-1/2'

loop_
_atom_site_label
_atom_site_type_symbol
_atom_site_fract_x
_atom_site_fract_y
_atom_site_fract_z
_atom_site_U_iso_or_equiv
_atom_site_adp_type
_atom_site_occupancy
_atom_site_symmetry_multiplicity
_atom_site_calc_flag
_atom_site_refinement_flags
Cr Cr 0.722022(18) 0.83852(2) 0.329130(11) 0.01741(5) Uani 1 1 d .
Cl1 Cl 0.88463(3) 0.90847(4) 0.289395(19) 0.02809(8) Uani 1 1 d .
Cl2 Cl 0.60785(3) 0.80036(3) 0.203961(18) 0.02478(7) Uani 1 1 d .
Cl3 Cl 0.65205(3) 1.05275(3) 0.33728(2) 0.02979(8) Uani 1 1 d .
P1 P 0.57279(3) 0.76452(3) 0.38104(2) 0.01952(7) Uani 1 1 d .
C2 C 0.61366(12) 0.82731(15) 0.48130(8) 0.0269(3) Uani 1 1 d .
H2A H 0.5826 0.9194 0.4835 0.032 Uiso 1 1 calc R
H2B H 0.5821 0.7678 0.5160 0.032 Uiso 1 1 calc R
C3 C 0.74218(12) 0.83004(13) 0.50863(8) 0.0230(3) Uani 1 1 d .
N4 N 0.80254(10) 0.84027(11) 0.45309(6) 0.0208(2) Uani 1 1 d .
C5 C 0.91738(12) 0.84754(14) 0.47779(8) 0.0270(3) Uani 1 1 d .
H5A H 0.9602 0.8535 0.4394 0.032 Uiso 1 1 calc R
C6 C 0.97608(13) 0.84678(16) 0.55615(8) 0.0317(3) Uani 1 1 d .
H6A H 1.0572 0.8544 0.5711 0.038 Uiso 1 1 calc R
C7 C 0.91469(14) 0.83476(16) 0.61251(9) 0.0334(3) Uani 1 1 d .
H7A H 0.9528 0.8333 0.6669 0.040 Uiso 1 1 calc R
C8 C 0.79695(14) 0.82498(15) 0.58809(8) 0.0307(3) Uani 1 1 d .
H8A H 0.7534 0.8148 0.6258 0.037 Uiso 1 1 calc R
C9 C 0.58736(14) 0.58124(14) 0.38258(11) 0.0353(4) Uani 1 1 d .
H9A H 0.5941 0.5481 0.4367 0.042 Uiso 1 1 calc R
H9B H 0.5175 0.5409 0.3480 0.042 Uiso 1 1 calc R
C10 C 0.69000(11) 0.53550(13) 0.35574(8) 0.0211(2) Uani 1 1 d .
N11 N 0.76040(10) 0.62861(11) 0.33576(6) 0.0200(2) Uani 1 1 d .
C12 C 0.85120(13) 0.58296(15) 0.31199(9) 0.0284(3) Uani 1 1 d .
H12A H 0.9021 0.6474 0.2994 0.034 Uiso 1 1 calc R
C13 C 0.87440(14) 0.44820(15) 0.30490(9) 0.0330(3) Uani 1 1 d .
H13A H 0.9393 0.4206 0.2875 0.040 Uiso 1 1 calc R
C14 C 0.80106(13) 0.35386(14) 0.32360(9) 0.0299(3) Uani 1 1 d .
H14A H 0.8135 0.2600 0.3181 0.036 Uiso 1 1 calc R
C15 C 0.70970(12) 0.39837(13) 0.35040(8) 0.0258(3) Uani 1 1 d .
H15A H 0.6600 0.3349 0.3653 0.031 Uiso 1 1 calc R
C16 C 0.42510(12) 0.80737(15) 0.33676(8) 0.0278(3) Uani 1 1 d .
H16A H 0.4186 0.9070 0.3335 0.033 Uiso 1 1 calc R
H16B H 0.4043 0.7720 0.2823 0.033 Uiso 1 1 calc R
C17 C 0.33955(12) 0.75571(14) 0.37845(8) 0.0246(3) Uani 1 1 d .
N18 N 0.31986(11) 0.83465(13) 0.43556(8) 0.0324(3) Uani 1 1 d .
C19 C 0.24157(15) 0.79112(18) 0.47171(10) 0.0409(4) Uani 1 1 d .
H19A H 0.2268 0.8457 0.5125 0.049 Uiso 1 1 calc R
C20 C 0.18080(15) 0.67242(17) 0.45388(9) 0.0370(4) Uani 1 1 d .
H20A H 0.1250 0.6472 0.4809 0.044 Uiso 1 1 calc R
C21 C 0.20337(14) 0.59145(17) 0.39582(10) 0.0374(4) Uani 1 1 d .
H21A H 0.1645 0.5079 0.3826 0.045 Uiso 1 1 calc R
C22 C 0.28350(14) 0.63405(16) 0.35721(9) 0.0337(3) Uani 1 1 d .
H22A H 0.3000 0.5806 0.3165 0.040 Uiso 1 1 calc R

loop_
_atom_site_aniso_label
_atom_site_aniso_U_11
_atom_site_aniso_U_22
_atom_site_aniso_U_33
_atom_site_aniso_U_23
_atom_site_aniso_U_13
_atom_site_aniso_U_12
Cr 0.01898(10) 0.01664(10) 0.01826(10) 0.00052(7) 0.00777(8) -0.00163(7)
Cl1 0.02423(17) 0.03595(18) 0.02636(16) 0.00567(13) 0.01062(13) -0.00736(13)
Cl2 0.02411(16) 0.02935(16) 0.02104(15) -0.00276(12) 0.00603(12) 0.00128(12)
Cl3 0.0442(2) 0.01674(15) 0.03100(17) -0.00055(12) 0.01426(16) 0.00153(13)
P1 0.01784(16) 0.02040(16) 0.02209(16) -0.00172(12) 0.00836(13) -0.00128(12)
C2 0.0228(7) 0.0385(8) 0.0218(6) -0.0041(6) 0.0100(5) -0.0047(6)
C3 0.0232(7) 0.0250(6) 0.0227(6) -0.0004(5) 0.0090(5) -0.0051(5)
N4 0.0213(5) 0.0223(5) 0.0200(5) 0.0009(4) 0.0073(4) -0.0025(4)
C5 0.0228(7) 0.0353(8) 0.0245(7) 0.0035(6) 0.0091(6) -0.0026(6)
C6 0.0232(7) 0.0439(9) 0.0268(7) 0.0049(6) 0.0040(6) -0.0026(6)
C7 0.0314(8) 0.0470(9) 0.0204(7) 0.0025(6) 0.0037(6) -0.0058(7)
C8 0.0306(8) 0.0428(9) 0.0210(6) 0.0004(6) 0.0111(6) -0.0062(6)
C9 0.0334(8) 0.0217(7) 0.0602(10) -0.0029(7) 0.0290(8) -0.0047(6)
C10 0.0205(6) 0.0205(6) 0.0225(6) 0.0001(5) 0.0056(5) -0.0007(5)
N11 0.0201(5) 0.0196(5) 0.0220(5) 0.0019(4) 0.0084(4) 0.0003(4)
C12 0.0266(7) 0.0273(7) 0.0356(8) 0.0029(6) 0.0157(6) 0.0022(6)
C13 0.0292(8) 0.0304(8) 0.0434(9) 0.0003(6) 0.0163(7) 0.0090(6)
C14 0.0286(8) 0.0227(7) 0.0359(8) -0.0007(6) 0.0034(6) 0.0066(6)
C15 0.0243(7) 0.0206(6) 0.0306(7) 0.0023(5) 0.0032(6) -0.0007(5)
C16 0.0207(7) 0.0384(8) 0.0248(7) 0.0011(6) 0.0066(5) 0.0022(6)
C17 0.0177(6) 0.0330(7) 0.0229(6) -0.0029(5) 0.0047(5) 0.0037(5)
N18 0.0289(7) 0.0389(7) 0.0328(7) -0.0119(5) 0.0141(6) -0.0044(5)
C19 0.0368(9) 0.0540(10) 0.0384(9) -0.0201(8) 0.0216(8) -0.0072(8)
C20 0.0305(8) 0.0526(10) 0.0318(8) -0.0076(7) 0.0149(7) -0.0094(7)
C21 0.0317(8) 0.0410(9) 0.0408(9) -0.0095(7) 0.0114(7) -0.0109(7)
C22 0.0300(8) 0.0398(8) 0.0344(8) -0.0149(7) 0.0140(7) -0.0039(6)

loop_
_atom_type_symbol
_atom_type_description
_atom_type_scat_dispersion_real
_atom_type_scat_dispersion_imag
_atom_type_scat_source
C C 0.0033 0.0016 'International Tables Vol C Tables 4.2.6.8 and 6.1.1.4'
H H 0.0000 0.0000 'International Tables Vol C Tables 4.2.6.8 and 6.1.1.4'
N N 0.0061 0.0033 'International Tables Vol C Tables 4.2.6.8 and 6.1.1.4'
P P 0.1023 0.0942 'International Tables Vol C Tables 4.2.6.8 and 6.1.1.4'
Cl Cl 0.1484 0.1585 'International Tables Vol C Tables 4.2.6.8 and 6.1.1.4'
Cr Cr 0.3209 0.6236 'International Tables Vol C Tables 4.2.6.8 and 6.1.1.4'

loop_
_geom_angle_atom_site_label_1
_geom_angle_atom_site_label_2
_geom_angle_atom_site_label_3
_geom_angle
N11 Cr N4 85.17(4)
N11 Cr Cl3 167.44(3)
N4 Cr Cl3 90.49(3)
N11 Cr Cl2 87.81(3)
N4 Cr Cl2 166.75(3)
Cl3 Cr Cl2 94.001(15)
N11 Cr P1 81.42(3)
N4 Cr P1 78.62(3)
Cl3 Cr P1 86.166(14)
Cl2 Cr P1 89.243(14)
N11 Cr Cl1 96.75(3)
N4 Cr Cl1 95.79(3)
Cl3 Cr Cl1 95.417(15)
Cl2 Cr Cl1 96.183(13)
P1 Cr Cl1 174.218(15)
C16 P1 C2 109.52(7)
C16 P1 C9 108.74(8)
C2 P1 C9 108.97(8)
C16 P1 Cr 122.25(5)
C2 P1 Cr 102.97(5)
C9 P1 Cr 103.72(5)
C3 C2 P1 108.75(9)
N4 C3 C8 121.26(13)
N4 C3 C2 117.94(11)
C8 C3 C2 120.79(12)
C5 N4 C3 117.87(11)
C5 N4 Cr 119.50(9)
C3 N4 Cr 122.60(9)
N4 C5 C6 123.28(13)
C5 C6 C7 118.77(14)
C8 C7 C6 118.65(14)
C7 C8 C3 120.13(13)
C10 C9 P1 112.29(10)
N11 C10 C15 121.19(12)
N11 C10 C9 119.74(11)
C15 C10 C9 119.06(12)
C12 N11 C10 117.65(11)
C12 N11 Cr 119.64(9)
C10 N11 Cr 122.37(9)
N11 C12 C13 123.66(13)
C12 C13 C14 118.45(14)
C15 C14 C13 118.80(13)
C14 C15 C10 120.19(13)
C17 C16 P1 115.88(10)
N18 C17 C22 122.80(13)
N18 C17 C16 116.20(13)
C22 C17 C16 120.98(12)
C19 N18 C17 116.65(13)
N18 C19 C20 124.51(14)
C21 C20 C19 118.07(15)
C20 C21 C22 118.71(15)
C21 C22 C17 119.23(13)

loop_
_geom_bond_atom_site_label_1
_geom_bond_atom_site_label_2
_geom_bond_distance
Cr N11 2.1256(11)
Cr N4 2.1486(11)
Cr Cl3 2.3004(4)
Cr Cl2 2.3119(4)
Cr P1 2.3333(4)
Cr Cl1 2.3481(4)
P1 C16 1.8064(15)
P1 C2 1.8145(14)
P1 C9 1.8223(15)
C2 C3 1.5040(19)
C3 N4 1.3612(16)
C3 C8 1.3862(19)
N4 C5 1.3459(18)
C5 C6 1.380(2)
C6 C7 1.384(2)
C7 C8 1.380(2)
C9 C10 1.503(2)
C10 N11 1.3586(16)
C10 C15 1.3853(18)
N11 C12 1.3460(18)
C12 C13 1.375(2)
C13 C14 1.382(2)
C14 C15 1.377(2)
C16 C17 1.499(2)
C17 N18 1.3394(17)
C17 C22 1.386(2)
N18 C19 1.336(2)
C19 C20 1.379(2)
C20 C21 1.377(2)
C21 C22 1.380(2)
